data_4309233
loop_
_publ_author_name
'Thomas M. Klap\"otke'
'Burkhard Krumm'
'Heinrich N\"oth'
'Juan Carlos G\'alvez-Ruiz'
'Kurt Polborn'
'Ingo Schwab'
'Max Suter'

_publ_contact_author
;
      Heinrich N\"oth
      Institut f\"ur anorganische Chemie
      Universit\"at M\"unchen
      Butenandtstr. 5-13 (Haus D)
      81377 M\"unchen
      Bundesrepublik Deutschland
;
_publ_contact_author_email H.Noeth@lrz.uni-muenchen.de
_publ_contact_author_fax '089 2180 7865'
_publ_contact_author_phone '089 2180 7454'
_publ_section_title
;
Kinetic and Donor Stabilization of Organotellurenyl Iodides and Azides
;
_journal_name_full 'Inorganic Chemistry'
_journal_page_first 5254
_journal_page_last 5265
_journal_paper_doi 10.1021/ic048219s
_journal_volume 44
_journal_year 2005
_chemical_formula_sum 'C9 H12 N4 Te'
_chemical_formula_weight 303.83
_chemical_name_systematic
; 
 ? 
;
_space_group_IT_number 61
_symmetry_cell_setting orthorhombic
_symmetry_space_group_name_Hall '-P 2ac 2ab'
_symmetry_space_group_name_H-M 'P b c a'
_atom_sites_solution_hydrogens geom
_atom_sites_solution_primary direct
_atom_sites_solution_secondary difmap
_audit_creation_method SHELXL
_cell_angle_alpha 90.00
_cell_angle_beta 90.00
_cell_angle_gamma 90.00
_cell_formula_units_Z 8
_cell_length_a 9.268(2)
_cell_length_b 11.0390(11)
_cell_length_c 22.333(5)
_cell_measurement_reflns_used 25
_cell_measurement_temperature 295(2)
_cell_measurement_theta_max 18
_cell_measurement_theta_min 9
_cell_volume 2284.9(7)
_computing_cell_refinement CAD4(Nonius,_1977)
_computing_data_collection CAD4(Nonius,_1977)
_computing_data_reduction process_MOLEN(Fair,_1990)
_computing_molecular_graphics ZORTEP(Zsolnai,Huttner,_1994)
_computing_publication_material 'SHELXL-93 (Sheldrick, 1993)'
_computing_structure_refinement 'SHELXL-93 (Sheldrick, 1993)'
_computing_structure_solution 'SHELXS-86 (Sheldrick, 1990)'
_diffrn_ambient_temperature 295(2)
_diffrn_measurement_device Nonius_MACH3
_diffrn_measurement_method \o-scan
_diffrn_radiation_monochromator graphite
_diffrn_radiation_source 'fine-focus sealed tube'
_diffrn_radiation_type MoK\a
_diffrn_radiation_wavelength 0.71073
_diffrn_reflns_av_R_equivalents 0.0114
_diffrn_reflns_av_sigmaI/netI 0.0090
_diffrn_reflns_limit_h_max 10
_diffrn_reflns_limit_h_min 0
_diffrn_reflns_limit_k_max 0
_diffrn_reflns_limit_k_min -12
_diffrn_reflns_limit_l_max 25
_diffrn_reflns_limit_l_min 0
_diffrn_reflns_number 1795
_diffrn_reflns_theta_max 23.96
_diffrn_reflns_theta_min 2.86
_diffrn_standards_decay_% -13.4
_diffrn_standards_interval_time 7200
_diffrn_standards_number 3
_exptl_absorpt_coefficient_mu 2.573
_exptl_absorpt_correction_T_max 0.9990
_exptl_absorpt_correction_T_min 0.7942
_exptl_absorpt_correction_type psi-scan
_exptl_crystal_colour pale_yellow
_exptl_crystal_density_diffrn 1.767
_exptl_crystal_description plate
_exptl_crystal_F_000 1168
_exptl_crystal_size_max 0.53
_exptl_crystal_size_mid 0.33
_exptl_crystal_size_min 0.17
_refine_diff_density_max 0.595
_refine_diff_density_min -0.507
_refine_diff_density_rms 0.073
_refine_ls_extinction_method none
_refine_ls_goodness_of_fit_all 1.110
_refine_ls_goodness_of_fit_obs 1.147
_refine_ls_hydrogen_treatment riding
_refine_ls_matrix_type full
_refine_ls_number_parameters 129
_refine_ls_number_reflns 1794
_refine_ls_number_restraints 0
_refine_ls_restrained_S_all 1.110
_refine_ls_restrained_S_obs 1.147
_refine_ls_R_factor_all 0.0287
_refine_ls_R_factor_obs 0.0246
_refine_ls_shift/esd_max 0.001
_refine_ls_shift/esd_mean 0.000
_refine_ls_structure_factor_coef Fsqd
_refine_ls_weighting_details 'w=1/[\s^2^(Fo^2^)+(0.0292P)^2^+3.9007P] where P=(Fo^2^+2Fc^2^)/3'
_refine_ls_weighting_scheme calc
_refine_ls_wR_factor_all 0.0683
_refine_ls_wR_factor_obs 0.0660
_reflns_number_observed 1586
_reflns_number_total 1794
_reflns_observed_criterion >2sigma(I)
_cod_data_source_file ic048219ssi20041217_092119.cif
_cod_data_source_block schwab8
_cod_depositor_comments
;
The following automatic conversions were performed:

'_exptl_absorpt_correction_type' tag value 'psi-scans' was replaced
with 'psi-scan' value.

Automatic conversion script
Id: cif_fix_values 1646 2011-03-28 12:23:43Z adriana 

The following automatic conversions were performed:

'_refine_ls_weighting_scheme' value 'calc
w=1/[\s^2^(Fo^2^)+(0.0292P)^2^+3.9007P] where P=(Fo^2^+2Fc^2^)/3' was
changed to 'calc'. New tag '_refine_ls_weighting_details' was
created. The value of the new tag was set to
'w=1/[\s^2^(Fo^2^)+(0.0292P)^2^+3.9007P] where P=(Fo^2^+2Fc^2^)/3'.

Automatic conversion script
Id: cif_fix_values 3143 2015-03-26 13:38:13Z robertas 
;
_cod_original_cell_volume 2284.8(8)
_cod_database_code 4309233

loop_
_symmetry_equiv_pos_as_xyz
'x, y, z'
'x+1/2, -y+1/2, -z'
'-x, y+1/2, -z+1/2'
'-x+1/2, -y, z+1/2'
'-x, -y, -z'
'-x-1/2, y-1/2, z'
'x, -y-1/2, z-1/2'
'x-1/2, y, -z-1/2'

loop_
_atom_site_aniso_label
_atom_site_aniso_U_11
_atom_site_aniso_U_22
_atom_site_aniso_U_33
_atom_site_aniso_U_23
_atom_site_aniso_U_13
_atom_site_aniso_U_12
Te1 0.0456(2) 0.0471(2) 0.0577(2) -0.00224(12) -0.00524(12) -0.00169(11)
N1 0.042(2) 0.051(2) 0.046(2) -0.0011(15) 0.0008(13) -0.004(2)
N2 0.068(3) 0.062(3) 0.123(4) 0.014(2) -0.018(3) -0.017(2)
N3 0.067(3) 0.065(2) 0.058(2) -0.010(2) 0.004(2) -0.021(2)
N4 0.057(3) 0.118(4) 0.092(3) -0.003(3) -0.001(2) -0.026(3)
C1 0.043(2) 0.051(2) 0.047(2) 0.003(2) 0.006(2) 0.006(2)
C2 0.063(3) 0.064(3) 0.062(3) 0.010(2) 0.012(2) -0.001(2)
C3 0.086(4) 0.091(4) 0.063(3) 0.025(3) 0.018(3) 0.003(3)
C4 0.090(4) 0.101(4) 0.046(3) -0.001(3) 0.004(3) 0.006(3)
C5 0.074(3) 0.069(3) 0.055(3) -0.008(2) 0.003(2) 0.003(3)
C6 0.048(2) 0.055(2) 0.047(2) -0.002(2) 0.003(2) 0.006(2)
C7 0.061(3) 0.047(2) 0.048(2) -0.006(2) 0.000(2) -0.002(2)
C8 0.064(3) 0.061(3) 0.057(3) 0.011(2) 0.000(2) -0.009(2)
C9 0.042(2) 0.071(3) 0.078(3) 0.000(2) 0.006(2) 0.002(2)

loop_
_atom_site_label
_atom_site_type_symbol
_atom_site_fract_x
_atom_site_fract_y
_atom_site_fract_z
_atom_site_U_iso_or_equiv
_atom_site_thermal_displace_type
_atom_site_occupancy
_atom_site_calc_flag
_atom_site_refinement_flags
_atom_site_disorder_group
Te1 Te 0.52770(3) 0.08023(2) 0.579579(12) 0.05013(13) Uani 1 d . .
N1 N 0.7060(3) 0.2323(3) 0.57992(13) 0.0464(8) Uani 1 d . .
N2 N 0.3745(5) -0.0698(4) 0.6025(2) 0.0842(13) Uani 1 d . .
N3 N 0.2516(5) -0.0510(4) 0.5885(2) 0.0632(10) Uani 1 d . .
N4 N 0.1325(5) -0.0387(5) 0.5764(2) 0.0891(14) Uani 1 d . .
C1 C 0.5728(4) 0.1054(4) 0.6714(2) 0.0472(9) Uani 1 d . .
C2 C 0.5358(5) 0.0235(5) 0.7163(2) 0.0631(12) Uani 1 d . .
H2 H 0.4855(5) -0.0469(5) 0.7070(2) 0.076 Uiso 1 calc R .
C3 C 0.5747(6) 0.0480(5) 0.7747(2) 0.080(2) Uani 1 d . .
H3 H 0.5509(6) -0.0066(5) 0.8048(2) 0.096 Uiso 1 calc R .
C4 C 0.6483(6) 0.1525(5) 0.7887(2) 0.0789(15) Uani 1 d . .
H4 H 0.6739(6) 0.1683(5) 0.8282(2) 0.095 Uiso 1 calc R .
C5 C 0.6841(5) 0.2333(4) 0.7446(2) 0.0660(12) Uani 1 d . .
H5 H 0.7339(5) 0.3037(4) 0.7543(2) 0.079 Uiso 1 calc R .
C6 C 0.6464(4) 0.2105(4) 0.6855(2) 0.0499(9) Uani 1 d . .
C7 C 0.6780(5) 0.2999(4) 0.6357(2) 0.0521(10) Uani 1 d . .
H7A H 0.5963(5) 0.3537(4) 0.6303(2) 0.063 Uiso 1 calc R .
H7B H 0.7615(5) 0.3486(4) 0.6461(2) 0.063 Uiso 1 calc R .
C8 C 0.6886(5) 0.3098(4) 0.5265(2) 0.0608(11) Uani 1 d . .
H8A H 0.5931(11) 0.3435(20) 0.5261(7) 0.073 Uiso 1 calc R .
H8B H 0.7030(30) 0.2621(7) 0.4911(2) 0.073 Uiso 1 calc R .
H8C H 0.7583(21) 0.3741(15) 0.5277(7) 0.073 Uiso 1 calc R .
C9 C 0.8505(5) 0.1761(4) 0.5810(2) 0.0636(12) Uani 1 d . .
H9A H 0.9229(5) 0.2383(4) 0.5817(12) 0.076 Uiso 1 calc R .
H9B H 0.8630(12) 0.1269(19) 0.5459(6) 0.076 Uiso 1 calc R .
H9C H 0.8596(11) 0.1264(19) 0.6161(6) 0.076 Uiso 1 calc R .

loop_
_atom_type_symbol
_atom_type_description
_atom_type_scat_dispersion_real
_atom_type_scat_dispersion_imag
_atom_type_scat_source
C C 0.0033 0.0016 'International Tables Vol C Tables 4.2.6.8 and 6.1.1.4'
H H 0.0000 0.0000 'International Tables Vol C Tables 4.2.6.8 and 6.1.1.4'
Te Te -0.5308 1.6751 'International Tables Vol C Tables 4.2.6.8 and 6.1.1.4'
N N 0.0061 0.0033 'International Tables Vol C Tables 4.2.6.8 and 6.1.1.4'

loop_
_geom_angle_atom_site_label_1
_geom_angle_atom_site_label_2
_geom_angle_atom_site_label_3
_geom_angle
_geom_angle_site_symmetry_1
_geom_angle_site_symmetry_3
_geom_angle_publ_flag
C1 Te1 N2 90.0(2) . . ?
C1 Te1 N1 76.36(13) . . ?
N2 Te1 N1 166.0(2) . . ?
C9 N1 C8 110.9(3) . . ?
C9 N1 C7 111.0(3) . . ?
C8 N1 C7 111.7(3) . . ?
C9 N1 Te1 109.7(3) . . ?
C8 N1 Te1 109.5(2) . . ?
C7 N1 Te1 103.9(2) . . ?
N3 N2 Te1 114.5(3) . . ?
N4 N3 N2 176.6(5) . . ?
C6 C1 C2 120.2(4) . . ?
C6 C1 Te1 115.4(3) . . ?
C2 C1 Te1 124.4(3) . . ?
C3 C2 C1 119.3(5) . . ?
C4 C3 C2 120.5(5) . . ?
C5 C4 C3 120.2(5) . . ?
C4 C5 C6 120.3(5) . . ?
C1 C6 C5 119.5(4) . . ?
C1 C6 C7 118.4(3) . . ?
C5 C6 C7 122.1(4) . . ?
N1 C7 C6 108.9(3) . . ?

loop_
_geom_bond_atom_site_label_1
_geom_bond_atom_site_label_2
_geom_bond_distance
_geom_bond_site_symmetry_2
_geom_bond_publ_flag
Te1 C1 2.112(4) . ?
Te1 N2 2.241(4) . ?
Te1 N1 2.355(3) . ?
N1 C9 1.476(5) . ?
N1 C8 1.476(5) . ?
N1 C7 1.476(5) . ?
N2 N3 1.198(6) . ?
N3 N4 1.145(6) . ?
C1 C6 1.382(6) . ?
C1 C2 1.392(6) . ?
C2 C3 1.379(7) . ?
C3 C4 1.377(8) . ?
C4 C5 1.368(7) . ?
C5 C6 1.388(6) . ?
C6 C7 1.515(6) . ?

loop_
_geom_torsion_atom_site_label_1
_geom_torsion_atom_site_label_2
_geom_torsion_atom_site_label_3
_geom_torsion_atom_site_label_4
_geom_torsion
_geom_torsion_site_symmetry_1
_geom_torsion_site_symmetry_2
_geom_torsion_site_symmetry_3
_geom_torsion_site_symmetry_4
_geom_torsion_publ_flag
C1 Te1 N1 C9 86.2(3) . . . . ?
N2 Te1 N1 C9 72.9(7) . . . . ?
C1 Te1 N1 C8 -151.9(3) . . . . ?
N2 Te1 N1 C8 -165.2(6) . . . . ?
C1 Te1 N1 C7 -32.5(2) . . . . ?
N2 Te1 N1 C7 -45.8(7) . . . . ?
C1 Te1 N2 N3 117.3(4) . . . . ?
N1 Te1 N2 N3 130.2(5) . . . . ?
Te1 N2 N3 N4 179.6(1000) . . . . ?
N2 Te1 C1 C6 -167.2(3) . . . . ?
N1 Te1 C1 C6 16.0(3) . . . . ?
N2 Te1 C1 C2 14.0(4) . . . . ?
N1 Te1 C1 C2 -162.8(4) . . . . ?
C6 C1 C2 C3 -0.7(7) . . . . ?
Te1 C1 C2 C3 178.1(4) . . . . ?
C1 C2 C3 C4 0.5(8) . . . . ?
C2 C3 C4 C5 -0.2(9) . . . . ?
C3 C4 C5 C6 0.0(8) . . . . ?
C2 C1 C6 C5 0.6(6) . . . . ?
Te1 C1 C6 C5 -178.3(3) . . . . ?
C2 C1 C6 C7 -177.1(4) . . . . ?
Te1 C1 C6 C7 4.1(5) . . . . ?
C4 C5 C6 C1 -0.2(7) . . . . ?
C4 C5 C6 C7 177.3(4) . . . . ?
C9 N1 C7 C6 -75.1(4) . . . . ?
C8 N1 C7 C6 160.6(3) . . . . ?
Te1 N1 C7 C6 42.7(3) . . . . ?
C1 C6 C7 N1 -34.7(5) . . . . ?
C5 C6 C7 N1 147.7(4) . . . . ?
